data_4513349
loop_
_publ_author_name
'Kupcewicz, Bogumi\/la'
'Ma\/lecka, Magdalena'

_publ_section_title
;
 Role of Crystal Packing and Weak Intermolecular Interactions in the Solid
 State Fluorescence ofN-Methylpyrazoline Derivatives
;
_journal_issue 8
_journal_name_full 'Crystal Growth &amp; Design'
_journal_page_first 3893
_journal_paper_doi 10.1021/acs.cgd.5b00512
_journal_volume 15
_journal_year 2015
_chemical_formula_moiety 'C23 H20 N2 O2'
_chemical_formula_sum 'C23 H20 N2 O2'
_chemical_formula_weight 356.41
_chemical_name_systematic
;  
2-methyl-3,4-diphenyl-2,3,3a,4-tetrahydro-chromeno
[4,3-c]pyrazol-8-ol
;
_space_group_IT_number 14
_symmetry_cell_setting monoclinic
_symmetry_space_group_name_Hall '-P 2ybc'
_symmetry_space_group_name_H-M 'P 1 21/c 1'
_atom_sites_solution_hydrogens geom
_atom_sites_solution_primary direct
_atom_sites_solution_secondary difmap
_audit_creation_method SHELXL-97
_cell_angle_alpha 90.00
_cell_angle_beta 100.795(2)
_cell_angle_gamma 90.00
_cell_formula_units_Z 4
_cell_length_a 11.7963(3)
_cell_length_b 6.1810(2)
_cell_length_c 25.7363(7)
_cell_measurement_reflns_used 5777
_cell_measurement_temperature 100(2)
_cell_measurement_theta_max 34.5508
_cell_measurement_theta_min 3.2329
_cell_volume 1843.30(9)
_computing_cell_refinement
;
CrysAlis RED, Oxford Diffraction Ltd.,
Version 1.171.32.29 (release 10-06-2008 CrysAlis171 .NET)
(compiled Jun 10 2008,16:49:55)
;
_computing_data_collection
;
CrysAlis CCD, Oxford Diffraction Ltd.,
Version 1.171.32.29 (release 10-06-2008 CrysAlis171 .NET)
(compiled Jun 10 2008,16:49:55)
;
_computing_data_reduction
;
CrysAlis RED, Oxford Diffraction Ltd.,
Version 1.171.32.29 (release 10-06-2008 CrysAlis171 .NET)
(compiled Jun 10 2008,16:49:55)
;
_computing_molecular_graphics 'PLATON (Spek, 2006)'
_computing_publication_material 'PLATON (Spek, 2006)'
_computing_structure_refinement 'SHELXL-2013 (Sheldrick, 2013)'
_computing_structure_solution 'SHELXL-2013 (Sheldrick, 2013)'
_diffrn_ambient_temperature 100(2)
_diffrn_detector_area_resol_mean 16.0328
_diffrn_measured_fraction_theta_full 0.998
_diffrn_measured_fraction_theta_max 0.998
_diffrn_measurement_device_type 'Xcalibur diffractometer'
_diffrn_measurement_method \w
_diffrn_radiation_monochromator graphite
_diffrn_radiation_source 'Enhance (Mo) X-ray Source'
_diffrn_radiation_type 'Mo K\a'
_diffrn_radiation_wavelength 0.71073
_diffrn_reflns_av_R_equivalents 0.0718
_diffrn_reflns_av_sigmaI/netI 0.0765
_diffrn_reflns_limit_h_max 14
_diffrn_reflns_limit_h_min -14
_diffrn_reflns_limit_k_max 7
_diffrn_reflns_limit_k_min -6
_diffrn_reflns_limit_l_max 31
_diffrn_reflns_limit_l_min -31
_diffrn_reflns_number 24902
_diffrn_reflns_theta_full 26.00
_diffrn_reflns_theta_max 26.00
_diffrn_reflns_theta_min 3.37
_exptl_absorpt_coefficient_mu 0.083
_exptl_absorpt_correction_T_max 1.00000
_exptl_absorpt_correction_T_min 0.71324
_exptl_absorpt_correction_type multi-scan
_exptl_absorpt_process_details
;
CrysAlis RED, Oxford Diffraction Ltd.,
Version 1.171.32.29 (release 10-06-2008 CrysAlis171 .NET)
(compiled Jun 10 2008,16:49:55)
Empirical absorption correction using spherical harmonics,
 implemented in SCALE3 ABSPACK scaling algorithm.
;
_exptl_crystal_colour colourless
_exptl_crystal_density_diffrn 1.284
_exptl_crystal_density_method 'not measured'
_exptl_crystal_description plate
_exptl_crystal_F_000 360
_exptl_crystal_size_max 0.36
_exptl_crystal_size_mid 0.11
_exptl_crystal_size_min 0.044
_refine_diff_density_max 0.200
_refine_diff_density_min -0.209
_refine_diff_density_rms 0.041
_refine_ls_extinction_method none
_refine_ls_goodness_of_fit_ref 0.841
_refine_ls_hydrogen_treatment mixed
_refine_ls_matrix_type full
_refine_ls_number_parameters 246
_refine_ls_number_reflns 3618
_refine_ls_number_restraints 0
_refine_ls_restrained_S_all 0.841
_refine_ls_R_factor_all 0.0811
_refine_ls_R_factor_gt 0.0392
_refine_ls_shift/su_max 0.000
_refine_ls_shift/su_mean 0.000
_refine_ls_structure_factor_coef Fsqd
_refine_ls_weighting_details 'calc w=1/[\s^2^(Fo^2^)+(0.0415P)^2^+0.0000P] where P=(Fo^2^+2Fc^2^)/3'
_refine_ls_weighting_scheme calc
_refine_ls_wR_factor_gt 0.0747
_refine_ls_wR_factor_ref 0.0817
_reflns_number_gt 2171
_reflns_number_total 3618
_reflns_threshold_expression >2sigma(I)
_cod_data_source_file cg5b00512_si_002.cif
_cod_data_source_block shelxl
_cod_depositor_comments 'Adding full bibliography for 4513345--4513350.cif.'
_cod_original_sg_symbol_H-M 'P 21/c'
_cod_database_code 4513349

loop_
_symmetry_equiv_pos_as_xyz
'x, y, z'
'-x, y+1/2, -z+1/2'
'-x, -y, -z'
'x, -y-1/2, z-1/2'

loop_
_atom_site_label
_atom_site_type_symbol
_atom_site_fract_x
_atom_site_fract_y
_atom_site_fract_z
_atom_site_U_iso_or_equiv
_atom_site_adp_type
_atom_site_occupancy
_atom_site_symmetry_multiplicity
_atom_site_calc_flag
_atom_site_refinement_flags
C11 C 0.25011(15) 0.7047(3) 0.25080(7) 0.0252(4) Uani 1 1 d .
H11A H 0.1815 0.7892 0.2398 0.038 Uiso 1 1 calc R
H11B H 0.3168 0.7946 0.2516 0.038 Uiso 1 1 calc R
H11C H 0.2504 0.6470 0.2855 0.038 Uiso 1 1 calc R
O1 O 0.09725(9) 0.17437(18) 0.05918(4) 0.0177(3) Uani 1 1 d .
O2 O -0.13574(10) -0.28517(18) 0.19091(4) 0.0211(3) Uani 1 1 d .
H2 H -0.1336 -0.2270 0.2197 0.032 Uiso 1 1 calc R
N2 N 0.16135(11) 0.3799(2) 0.21279(5) 0.0186(3) Uani 1 1 d .
C4 C 0.13789(13) 0.2945(3) 0.16624(6) 0.0148(4) Uani 1 1 d .
C8 C -0.03435(13) -0.0953(3) 0.07432(6) 0.0166(4) Uani 1 1 d .
H8 H -0.0451 -0.1292 0.0385 0.020 Uiso 1 1 calc R
C10 C 0.05458(13) 0.1251(3) 0.14794(6) 0.0148(4) Uani 1 1 d .
C5 C -0.00623(13) 0.0098(3) 0.18076(7) 0.0161(4) Uani 1 1 d .
H5 H 0.0015 0.0476 0.2162 0.019 Uiso 1 1 calc R
C9 C 0.03899(13) 0.0725(3) 0.09453(6) 0.0156(4) Uani 1 1 d .
N1 N 0.25251(11) 0.5278(2) 0.21371(6) 0.0193(3) Uani 1 1 d .
C6 C -0.07784(13) -0.1603(3) 0.16067(7) 0.0156(4) Uani 1 1 d .
C7 C -0.09134(14) -0.2121(3) 0.10732(7) 0.0173(4) Uani 1 1 d .
H7 H -0.1391 -0.3263 0.0937 0.021 Uiso 1 1 calc R
C31 C 0.25274(13) 0.5931(3) 0.15835(6) 0.0173(4) Uani 1 1 d .
H31 H 0.1945 0.7058 0.1480 0.021 Uiso 1 1 calc R
C22 C 0.29474(14) 0.3178(3) 0.01922(7) 0.0203(4) Uani 1 1 d .
H22 H 0.3071 0.1839 0.0358 0.024 Uiso 1 1 calc R
C21 C 0.21030(13) 0.4548(3) 0.03174(6) 0.0157(4) Uani 1 1 d .
C3 C 0.21136(13) 0.3825(3) 0.12933(6) 0.0160(4) Uani 1 1 d .
H3 H 0.2778 0.2866 0.1300 0.019 Uiso 1 1 calc R
C2 C 0.14217(14) 0.3914(3) 0.07318(6) 0.0159(4) Uani 1 1 d .
H2A H 0.0775 0.4919 0.0720 0.019 Uiso 1 1 calc R
C32 C 0.36940(14) 0.6782(3) 0.15155(7) 0.0177(4) Uani 1 1 d .
C23 C 0.36055(14) 0.3779(3) -0.01747(7) 0.0221(4) Uani 1 1 d .
H23 H 0.4172 0.2851 -0.0252 0.027 Uiso 1 1 calc R
C26 C 0.19188(14) 0.6518(3) 0.00570(7) 0.0216(4) Uani 1 1 d .
H26 H 0.1348 0.7444 0.0131 0.026 Uiso 1 1 calc R
C33 C 0.37633(14) 0.8565(3) 0.12031(7) 0.0230(4) Uani 1 1 d .
H33 H 0.3089 0.9232 0.1032 0.028 Uiso 1 1 calc R
C34 C 0.48233(15) 0.9385(3) 0.11387(7) 0.0280(5) Uani 1 1 d .
H34 H 0.4856 1.0599 0.0929 0.034 Uiso 1 1 calc R
C25 C 0.25815(15) 0.7122(3) -0.03139(7) 0.0258(4) Uani 1 1 d .
H25 H 0.2454 0.8450 -0.0485 0.031 Uiso 1 1 calc R
C35 C 0.58270(15) 0.8395(3) 0.13867(7) 0.0261(4) Uani 1 1 d .
H35 H 0.6540 0.8931 0.1343 0.031 Uiso 1 1 calc R
C24 C 0.34250(15) 0.5760(3) -0.04283(7) 0.0238(4) Uani 1 1 d .
H24 H 0.3871 0.6168 -0.0674 0.029 Uiso 1 1 calc R
C37 C 0.47090(15) 0.5807(3) 0.17646(8) 0.0313(5) Uani 1 1 d .
H37 H 0.4679 0.4601 0.1978 0.038 Uiso 1 1 calc R
C36 C 0.57673(15) 0.6616(3) 0.16986(8) 0.0326(5) Uani 1 1 d .
H36 H 0.6443 0.5947 0.1867 0.039 Uiso 1 1 calc R

loop_
_atom_site_aniso_label
_atom_site_aniso_U_11
_atom_site_aniso_U_22
_atom_site_aniso_U_33
_atom_site_aniso_U_23
_atom_site_aniso_U_13
_atom_site_aniso_U_12
C11 0.0275(11) 0.0275(10) 0.0202(11) -0.0062(8) 0.0034(8) -0.0056(9)
O1 0.0194(6) 0.0208(6) 0.0132(7) -0.0016(5) 0.0042(5) -0.0065(5)
O2 0.0220(7) 0.0273(7) 0.0149(7) -0.0028(5) 0.0059(5) -0.0077(5)
N2 0.0149(8) 0.0232(8) 0.0172(9) -0.0003(7) 0.0016(6) -0.0030(6)
C4 0.0136(9) 0.0187(9) 0.0113(10) 0.0006(8) 0.0005(7) 0.0022(7)
C8 0.0160(9) 0.0216(10) 0.0114(9) -0.0020(8) 0.0004(7) 0.0006(8)
C10 0.0124(9) 0.0181(9) 0.0132(9) -0.0004(7) 0.0004(7) 0.0025(7)
C5 0.0144(9) 0.0217(9) 0.0120(9) -0.0020(7) 0.0022(7) 0.0022(7)
C9 0.0126(9) 0.0178(9) 0.0161(10) 0.0031(8) 0.0017(7) 0.0020(7)
N1 0.0173(8) 0.0230(8) 0.0172(8) -0.0023(6) 0.0024(6) -0.0075(6)
C6 0.0110(8) 0.0204(9) 0.0157(10) 0.0016(8) 0.0030(7) 0.0015(7)
C7 0.0136(9) 0.0209(9) 0.0163(10) -0.0006(8) 0.0000(7) -0.0020(7)
C31 0.0156(9) 0.0195(9) 0.0164(10) 0.0001(8) 0.0023(7) 0.0003(7)
C22 0.0178(9) 0.0237(10) 0.0181(10) 0.0038(8) 0.0001(7) 0.0005(8)
C21 0.0145(9) 0.0201(9) 0.0112(9) -0.0018(7) -0.0013(7) -0.0031(7)
C3 0.0134(9) 0.0182(9) 0.0161(10) -0.0008(7) 0.0022(7) 0.0012(7)
C2 0.0161(9) 0.0168(9) 0.0147(10) 0.0001(7) 0.0026(7) -0.0005(7)
C32 0.0166(9) 0.0208(10) 0.0152(10) -0.0041(8) 0.0013(7) -0.0020(8)
C23 0.0153(9) 0.0303(11) 0.0205(11) -0.0032(8) 0.0027(7) 0.0006(8)
C26 0.0199(10) 0.0217(10) 0.0232(11) 0.0009(8) 0.0036(8) 0.0016(8)
C33 0.0166(9) 0.0253(10) 0.0257(11) 0.0011(8) -0.0001(8) 0.0008(8)
C34 0.0248(11) 0.0255(11) 0.0334(12) 0.0096(9) 0.0046(9) -0.0042(8)
C25 0.0307(11) 0.0230(10) 0.0244(11) 0.0062(8) 0.0068(8) -0.0038(8)
C35 0.0171(10) 0.0334(11) 0.0285(11) -0.0001(9) 0.0059(8) -0.0065(8)
C24 0.0195(10) 0.0348(11) 0.0179(10) 0.0016(9) 0.0053(8) -0.0080(8)
C37 0.0226(11) 0.0331(12) 0.0365(13) 0.0173(10) 0.0014(9) -0.0014(9)
C36 0.0147(10) 0.0402(12) 0.0406(13) 0.0125(10) -0.0007(8) -0.0012(9)

loop_
_atom_type_symbol
_atom_type_description
_atom_type_scat_dispersion_real
_atom_type_scat_dispersion_imag
_atom_type_scat_source
C C 0.0033 0.0016 'International Tables Vol C Tables 4.2.6.8 and 6.1.1.4'
H H 0.0000 0.0000 'International Tables Vol C Tables 4.2.6.8 and 6.1.1.4'
N N 0.0061 0.0033 'International Tables Vol C Tables 4.2.6.8 and 6.1.1.4'
O O 0.0106 0.0060 'International Tables Vol C Tables 4.2.6.8 and 6.1.1.4'

loop_
_geom_angle_atom_site_label_1
_geom_angle_atom_site_label_2
_geom_angle_atom_site_label_3
_geom_angle
N1 C11 H11A 109.5
N1 C11 H11B 109.5
H11A C11 H11B 109.5
N1 C11 H11C 109.5
H11A C11 H11C 109.5
H11B C11 H11C 109.5
C9 O1 C2 117.07(12)
C6 O2 H2 109.5
C4 N2 N1 108.13(13)
N2 C4 C10 127.58(15)
N2 C4 C3 112.96(14)
C10 C4 C3 119.41(14)
C7 C8 C9 120.07(16)
C7 C8 H8 120.0
C9 C8 H8 120.0
C9 C10 C5 119.29(15)
C9 C10 C4 116.42(14)
C5 C10 C4 124.25(15)
C6 C5 C10 120.38(16)
C6 C5 H5 119.8
C10 C5 H5 119.8
C8 C9 O1 116.31(14)
C8 C9 C10 120.18(15)
O1 C9 C10 123.46(15)
N2 N1 C11 112.97(13)
N2 N1 C31 107.43(12)
C11 N1 C31 115.48(14)
O2 C6 C5 123.40(15)
O2 C6 C7 117.11(14)
C5 C6 C7 119.48(15)
C8 C7 C6 120.55(16)
C8 C7 H7 119.7
C6 C7 H7 119.7
N1 C31 C32 111.80(13)
N1 C31 C3 100.35(12)
C32 C31 C3 116.87(13)
N1 C31 H31 109.1
C32 C31 H31 109.1
C3 C31 H31 109.1
C23 C22 C21 120.90(16)
C23 C22 H22 119.6
C21 C22 H22 119.6
C26 C21 C22 118.48(16)
C26 C21 C2 121.04(15)
C22 C21 C2 120.48(15)
C4 C3 C2 110.07(13)
C4 C3 C31 99.66(13)
C2 C3 C31 119.79(14)
C4 C3 H3 108.9
C2 C3 H3 108.9
C31 C3 H3 108.9
O1 C2 C21 106.35(13)
O1 C2 C3 107.82(12)
C21 C2 C3 114.86(13)
O1 C2 H2A 109.2
C21 C2 H2A 109.2
C3 C2 H2A 109.2
C33 C32 C37 118.55(16)
C33 C32 C31 120.06(15)
C37 C32 C31 121.38(16)
C22 C23 C24 120.24(16)
C22 C23 H23 119.9
C24 C23 H23 119.9
C21 C26 C25 120.59(16)
C21 C26 H26 119.7
C25 C26 H26 119.7
C32 C33 C34 121.07(16)
C32 C33 H33 119.5
C34 C33 H33 119.5
C35 C34 C33 119.84(17)
C35 C34 H34 120.1
C33 C34 H34 120.1
C24 C25 C26 120.24(17)
C24 C25 H25 119.9
C26 C25 H25 119.9
C36 C35 C34 119.55(17)
C36 C35 H35 120.2
C34 C35 H35 120.2
C25 C24 C23 119.55(16)
C25 C24 H24 120.2
C23 C24 H24 120.2
C36 C37 C32 120.47(17)
C36 C37 H37 119.8
C32 C37 H37 119.8
C35 C36 C37 120.52(17)
C35 C36 H36 119.7
C37 C36 H36 119.7

loop_
_geom_bond_atom_site_label_1
_geom_bond_atom_site_label_2
_geom_bond_distance
C11 N1 1.455(2)
C11 H11A 0.9600
C11 H11B 0.9600
C11 H11C 0.9600
O1 C9 1.3896(18)
O1 C2 1.4626(18)
O2 C6 1.3664(19)
O2 H2 0.8200
N2 C4 1.291(2)
N2 N1 1.4083(18)
C4 C10 1.453(2)
C4 C3 1.503(2)
C8 C7 1.381(2)
C8 C9 1.388(2)
C8 H8 0.9300
C10 C9 1.391(2)
C10 C5 1.401(2)
C5 C6 1.387(2)
C5 H5 0.9300
N1 C31 1.481(2)
C6 C7 1.390(2)
C7 H7 0.9300
C31 C32 1.514(2)
C31 C3 1.534(2)
C31 H31 0.9800
C22 C23 1.381(2)
C22 C21 1.391(2)
C22 H22 0.9300
C21 C26 1.387(2)
C21 C2 1.503(2)
C3 C2 1.522(2)
C3 H3 0.9800
C2 H2A 0.9800
C32 C33 1.376(2)
C32 C37 1.386(2)
C23 C24 1.385(2)
C23 H23 0.9300
C26 C25 1.393(2)
C26 H26 0.9300
C33 C34 1.388(2)
C33 H33 0.9300
C34 C35 1.379(2)
C34 H34 0.9300
C25 C24 1.376(2)
C25 H25 0.9300
C35 C36 1.371(2)
C35 H35 0.9300
C24 H24 0.9300
C37 C36 1.384(2)
C37 H37 0.9300
C36 H36 0.9300
